data_4344575
loop_
_publ_author_name
'An, Donghai'
'Kong, Qingrong'
'Zhang, Min'
'Yang, Yun'
'Li, Danni'
'Yang, Zhihua'
'Pan, Shilie'
'Chen, Huimin'
'Su, Zhi'
'Sun, Yi'
'Mutailipu, Miriding'

_publ_section_title
;
 Versatile Coordination Mode of LiNaB8O13 and \a- and \b-LiKB8O13 via the
 Flexible Assembly of Four-Connected B5O10 and B3O7 Groups.
;
_journal_issue 2
_journal_name_full 'Inorganic chemistry'
_journal_page_first 552
_journal_page_last 554
_journal_paper_doi 10.1021/acs.inorgchem.5b02500
_journal_volume 55
_journal_year 2016
_chemical_formula_sum 'B8 K Li O13'
_chemical_formula_weight 340.52
_chemical_name_systematic
; 
 ? 
;
_space_group_IT_number 61
_symmetry_cell_setting orthorhombic
_symmetry_space_group_name_Hall '-P 2ac 2ab'
_symmetry_space_group_name_H-M 'P b c a'
_atom_sites_solution_hydrogens none
_atom_sites_solution_primary direct
_atom_sites_solution_secondary difmap
_audit_creation_method SHELXL-97
_cell_angle_alpha 90.00
_cell_angle_beta 90.00
_cell_angle_gamma 90.00
_cell_formula_units_Z 8
_cell_length_a 14.472(3)
_cell_length_b 8.4169(19)
_cell_length_c 18.101(4)
_cell_measurement_reflns_used 3195
_cell_measurement_temperature 296(2)
_cell_measurement_theta_max 27.28
_cell_measurement_theta_min 2.65
_cell_volume 2204.9(8)
_computing_cell_refinement 'Bruker SMART'
_computing_data_collection 'Bruker SMART'
_computing_data_reduction 'Bruker SAINT'
_computing_molecular_graphics 'Bruker SHELXTL'
_computing_publication_material 'Bruker SHELXTL'
_computing_structure_refinement 'SHELXL-97 (Sheldrick, 1997)'
_computing_structure_solution 'SHELXS-97 (Sheldrick, 1990)'
_diffrn_ambient_temperature 296(2)
_diffrn_measured_fraction_theta_full 0.999
_diffrn_measured_fraction_theta_max 0.999
_diffrn_measurement_device_type 'CCD area detector'
_diffrn_measurement_method 'phi and omega scans'
_diffrn_radiation_monochromator graphite
_diffrn_radiation_source 'fine-focus sealed tube'
_diffrn_radiation_type MoK\a
_diffrn_radiation_wavelength 0.71073
_diffrn_reflns_av_R_equivalents 0.0359
_diffrn_reflns_av_sigmaI/netI 0.0271
_diffrn_reflns_limit_h_max 18
_diffrn_reflns_limit_h_min -18
_diffrn_reflns_limit_k_max 9
_diffrn_reflns_limit_k_min -10
_diffrn_reflns_limit_l_max 23
_diffrn_reflns_limit_l_min -13
_diffrn_reflns_number 12645
_diffrn_reflns_theta_full 27.54
_diffrn_reflns_theta_max 27.54
_diffrn_reflns_theta_min 2.25
_exptl_absorpt_coefficient_mu 0.554
_exptl_absorpt_correction_T_max 0.7456
_exptl_absorpt_correction_T_min 0.6691
_exptl_absorpt_correction_type numerical
_exptl_absorpt_process_details face-indexed
_exptl_crystal_colour colorless
_exptl_crystal_density_diffrn 2.052
_exptl_crystal_density_meas ?
_exptl_crystal_density_method 'not measured'
_exptl_crystal_description plate
_exptl_crystal_F_000 1328
_exptl_crystal_size_max 0.462
_exptl_crystal_size_mid 0.282
_exptl_crystal_size_min 0.163
_refine_diff_density_max 0.296
_refine_diff_density_min -0.372
_refine_diff_density_rms 0.060
_refine_ls_extinction_method none
_refine_ls_goodness_of_fit_ref 1.024
_refine_ls_hydrogen_treatment none
_refine_ls_matrix_type full
_refine_ls_number_parameters 208
_refine_ls_number_reflns 2536
_refine_ls_number_restraints 0
_refine_ls_restrained_S_all 1.024
_refine_ls_R_factor_all 0.0413
_refine_ls_R_factor_gt 0.0314
_refine_ls_shift/su_max 0.022
_refine_ls_shift/su_mean 0.003
_refine_ls_structure_factor_coef Fsqd
_refine_ls_weighting_details 'calc w=1/[\s^2^(Fo^2^)+(0.0442P)^2^+0.9442P] where P=(Fo^2^+2Fc^2^)/3'
_refine_ls_weighting_scheme calc
_refine_ls_wR_factor_gt 0.0801
_refine_ls_wR_factor_ref 0.0856
_reflns_number_gt 2094
_reflns_number_total 2536
_reflns_threshold_expression >2sigma(I)
_cod_data_source_file ic5b02500_si_004.cif
_cod_data_source_block 2
_cod_depositor_comments
;
The following automatic conversions were performed:

'_symmetry_cell_setting' value 'Orthorhombic' changed to
'orthorhombic' according to
/usr/data/users/saulius/crontab/automatic-downloads/current/ACS/lib/dictionaries/cif_core.dic
dictionary named 'cif_core.dic' version 2.4.2 from 2011-04-26.

'_exptl_crystal_density_meas' value 'not measured' was changed to '?'
- the value is perceived as not measured.

Automatic conversion script
Id: cif_fix_values 4268 2015-11-12 08:31:59Z antanas 
;
_cod_original_cell_volume 2204.9(9)
_cod_original_sg_symbol_H-M Pbca
_cod_database_code 4344575

loop_
_symmetry_equiv_pos_as_xyz
'x, y, z'
'-x+1/2, -y, z+1/2'
'-x, y+1/2, -z+1/2'
'x+1/2, -y+1/2, -z'
'-x, -y, -z'
'x-1/2, y, -z-1/2'
'x, -y-1/2, z-1/2'
'-x-1/2, y-1/2, z'

loop_
_atom_site_label
_atom_site_type_symbol
_atom_site_fract_x
_atom_site_fract_y
_atom_site_fract_z
_atom_site_U_iso_or_equiv
_atom_site_adp_type
_atom_site_occupancy
_atom_site_symmetry_multiplicity
_atom_site_calc_flag
K1 K 0.58891(3) 0.11586(5) 0.26155(2) 0.02357(13) Uani 1 1 d
Li1 Li 0.6269(3) 0.5732(4) 0.50878(18) 0.0336(8) Uani 1 1 d
B1 B 0.64449(13) 0.2651(2) 0.04519(11) 0.0180(4) Uani 1 1 d
B2 B 0.75056(14) 0.2470(2) 0.14752(10) 0.0168(4) Uani 1 1 d
B3 B 0.58987(14) -0.1989(2) 0.12910(11) 0.0169(4) Uani 1 1 d
B4 B 0.62774(15) 0.0208(2) 0.46135(11) 0.0198(4) Uani 1 1 d
B5 B 0.56920(14) 0.2833(2) 0.42529(10) 0.0160(4) Uani 1 1 d
B6 B 0.62779(14) 0.5028(2) 0.34601(11) 0.0168(4) Uani 1 1 d
B7 B 0.85650(14) 0.2139(2) 0.25263(10) 0.0174(4) Uani 1 1 d
B8 B 0.64619(14) -0.2255(2) 0.38526(11) 0.0180(4) Uani 1 1 d
O1 O 0.64459(9) -0.17458(14) 0.31571(7) 0.0191(3) Uani 1 1 d
O2 O 0.62000(9) 0.34899(14) 0.36367(7) 0.0191(3) Uani 1 1 d
O3 O 0.57543(9) 0.11040(14) 0.41723(7) 0.0204(3) Uani 1 1 d
O4 O 0.88116(9) 0.05466(15) 0.27630(6) 0.0222(3) Uani 1 1 d
O5 O 0.64360(10) -0.38660(14) 0.40263(7) 0.0241(3) Uani 1 1 d
O6 O 0.65048(10) -0.13235(15) 0.44686(7) 0.0263(3) Uani 1 1 d
O7 O 0.66683(9) 0.21442(15) 0.11550(7) 0.0206(3) Uani 1 1 d
O8 O 0.68044(8) -0.19002(15) 0.10363(7) 0.0205(3) Uani 1 1 d
O9 O 0.76484(8) 0.20953(15) 0.21818(6) 0.0215(3) Uani 1 1 d
O10 O 0.60635(8) 0.33797(14) 0.49785(7) 0.0177(3) Uani 1 1 d
O11 O 0.57200(8) -0.23092(16) 0.20035(7) 0.0222(3) Uani 1 1 d
O12 O 0.52731(8) -0.16523(15) 0.07598(7) 0.0202(3) Uani 1 1 d
O13 O 0.66133(10) 0.08013(16) 0.52717(8) 0.0318(4) Uani 1 1 d

loop_
_atom_site_aniso_label
_atom_site_aniso_U_11
_atom_site_aniso_U_22
_atom_site_aniso_U_33
_atom_site_aniso_U_23
_atom_site_aniso_U_13
_atom_site_aniso_U_12
K1 0.0265(2) 0.0243(2) 0.0199(2) -0.00179(16) 0.00198(16) 0.00187(16)
Li1 0.056(2) 0.0275(18) 0.0176(17) -0.0021(14) 0.0066(16) 0.0004(16)
B1 0.0190(9) 0.0211(10) 0.0138(9) 0.0022(8) -0.0027(8) -0.0015(8)
B2 0.0204(9) 0.0161(9) 0.0139(9) 0.0016(7) -0.0014(8) 0.0000(7)
B3 0.0209(10) 0.0166(10) 0.0131(9) 0.0003(7) -0.0014(8) -0.0009(7)
B4 0.0310(11) 0.0159(10) 0.0127(9) 0.0012(7) -0.0015(9) -0.0011(8)
B5 0.0217(10) 0.0141(9) 0.0123(9) -0.0007(7) -0.0034(8) -0.0007(7)
B6 0.0180(9) 0.0179(10) 0.0145(9) -0.0018(7) 0.0010(8) -0.0001(7)
B7 0.0209(9) 0.0207(10) 0.0105(9) 0.0021(7) -0.0015(8) -0.0001(8)
B8 0.0259(10) 0.0145(9) 0.0136(9) 0.0004(7) -0.0006(8) 0.0028(8)
O1 0.0287(7) 0.0162(6) 0.0125(6) 0.0019(5) 0.0006(5) 0.0015(5)
O2 0.0278(7) 0.0151(6) 0.0144(6) -0.0019(5) 0.0033(5) -0.0018(5)
O3 0.0325(7) 0.0123(6) 0.0164(6) -0.0012(5) -0.0079(5) -0.0017(5)
O4 0.0347(7) 0.0206(7) 0.0113(6) -0.0015(5) 0.0007(5) 0.0050(6)
O5 0.0480(9) 0.0130(6) 0.0114(6) -0.0002(5) -0.0026(6) -0.0006(6)
O6 0.0500(9) 0.0150(6) 0.0140(6) -0.0016(5) -0.0057(6) 0.0061(6)
O7 0.0226(7) 0.0246(7) 0.0147(6) 0.0061(5) -0.0058(5) -0.0060(5)
O8 0.0194(6) 0.0299(7) 0.0123(6) 0.0059(5) 0.0005(5) 0.0006(5)
O9 0.0195(6) 0.0328(7) 0.0122(6) 0.0050(5) -0.0022(5) -0.0039(5)
O10 0.0251(6) 0.0139(6) 0.0141(6) -0.0024(5) -0.0056(5) 0.0003(5)
O11 0.0187(6) 0.0350(7) 0.0129(6) 0.0050(5) -0.0001(5) 0.0014(5)
O12 0.0204(6) 0.0260(7) 0.0143(6) 0.0053(5) -0.0025(5) -0.0028(5)
O13 0.0545(9) 0.0198(7) 0.0211(7) -0.0068(6) -0.0188(7) 0.0134(6)

loop_
_atom_type_symbol
_atom_type_description
_atom_type_scat_dispersion_real
_atom_type_scat_dispersion_imag
_atom_type_scat_source
Li Li -0.0003 0.0001 'International Tables Vol C Tables 4.2.6.8 and 6.1.1.4'
B B 0.0013 0.0007 'International Tables Vol C Tables 4.2.6.8 and 6.1.1.4'
O O 0.0106 0.0060 'International Tables Vol C Tables 4.2.6.8 and 6.1.1.4'
K K 0.2009 0.2494 'International Tables Vol C Tables 4.2.6.8 and 6.1.1.4'

loop_
_geom_angle_atom_site_label_1
_geom_angle_atom_site_label_2
_geom_angle_atom_site_label_3
_geom_angle
_geom_angle_site_symmetry_1
_geom_angle_site_symmetry_3
O2 K1 O11 68.48(4) . 3_655
O2 K1 O1 110.38(4) . .
O11 K1 O1 125.08(4) 3_655 .
O2 K1 O9 80.59(4) . .
O11 K1 O9 135.55(4) 3_655 .
O1 K1 O9 94.84(4) . .
O2 K1 O3 49.34(4) . .
O11 K1 O3 72.48(4) 3_655 .
O1 K1 O3 69.56(4) . .
O9 K1 O3 110.47(4) . .
O2 K1 O7 109.67(4) . .
O11 K1 O7 114.26(4) 3_655 .
O1 K1 O7 116.77(4) . .
O9 K1 O7 47.64(3) . .
O3 K1 O7 155.80(4) . .
O2 K1 O4 115.14(4) . 6_556
O11 K1 O4 46.99(4) 3_655 6_556
O1 K1 O4 102.30(4) . 6_556
O9 K1 O4 150.00(4) . 6_556
O3 K1 O4 98.60(4) . 6_556
O7 K1 O4 102.39(3) . 6_556
O2 K1 O11 157.12(4) . .
O11 K1 O11 117.36(3) 3_655 .
O1 K1 O11 47.28(4) . .
O9 K1 O11 103.66(4) . .
O3 K1 O11 109.41(4) . .
O7 K1 O11 88.58(4) . .
O4 K1 O11 72.17(3) 6_556 .
O2 K1 B5 25.66(4) . .
O11 K1 B5 60.03(4) 3_655 .
O1 K1 B5 94.86(4) . .
O9 K1 B5 102.25(4) . .
O3 K1 B5 26.30(4) . .
O7 K1 B5 135.17(5) . .
O4 K1 B5 100.63(4) 6_556 .
O11 K1 B5 135.25(4) . .
O2 K1 B2 93.79(5) . .
O11 K1 B2 126.78(5) 3_655 .
O1 K1 B2 108.13(4) . .
O9 K1 B2 23.27(4) . .
O3 K1 B2 132.56(4) . .
O7 K1 B2 24.47(4) . .
O4 K1 B2 126.73(4) 6_556 .
O11 K1 B2 98.36(4) . .
B5 K1 B2 118.67(5) . .
O2 K1 B7 92.23(4) . 6_556
O11 K1 B7 24.06(4) 3_655 6_556
O1 K1 B7 121.37(5) . 6_556
O9 K1 B7 143.06(5) . 6_556
O3 K1 B7 90.61(4) . 6_556
O7 K1 B7 103.53(4) . 6_556
O4 K1 B7 24.70(4) 6_556 6_556
O11 K1 B7 96.87(4) . 6_556
B5 K1 B7 83.17(5) . 6_556
B2 K1 B7 124.01(5) . 6_556
O2 K1 B7 133.82(4) . 8_755
O11 K1 B7 131.31(4) 3_655 8_755
O1 K1 B7 24.03(4) . 8_755
O9 K1 B7 93.14(4) . 8_755
O3 K1 B7 92.64(4) . 8_755
O7 K1 B7 98.23(4) . 8_755
O4 K1 B7 92.75(4) 6_556 8_755
O11 K1 B7 25.13(4) . 8_755
B5 K1 B7 118.52(5) . 8_755
B2 K1 B7 97.75(5) . 8_755
B7 K1 B7 116.59(5) 6_556 8_755
O5 Li1 O10 95.24(15) 1_565 .
O5 Li1 O12 127.2(2) 1_565 7_566
O10 Li1 O12 109.15(18) . 7_566
O5 Li1 O8 131.7(2) 1_565 7_566
O10 Li1 O8 126.07(18) . 7_566
O12 Li1 O8 66.41(11) 7_566 7_566
O5 Li1 B3 144.25(19) 1_565 7_566
O10 Li1 B3 118.31(16) . 7_566
O12 Li1 B3 32.98(8) 7_566 7_566
O8 Li1 B3 34.08(8) 7_566 7_566
O5 Li1 B8 27.03(8) 1_565 1_565
O10 Li1 B8 121.88(15) . 1_565
O12 Li1 B8 108.35(16) 7_566 1_565
O8 Li1 B8 109.06(15) 7_566 1_565
B3 Li1 B8 117.49(15) 7_566 1_565
O10 B1 O13 122.63(17) 7_565 7_565
O10 B1 O7 119.11(17) 7_565 .
O13 B1 O7 118.26(16) 7_565 .
O9 B2 O7 119.69(16) . .
O9 B2 O8 122.02(16) . 8_765
O7 B2 O8 118.18(15) . 8_765
O9 B2 K1 55.42(9) . .
O7 B2 K1 64.68(9) . .
O8 B2 K1 175.89(13) 8_765 .
O11 B3 O12 126.63(17) . .
O11 B3 O8 120.69(16) . .
O12 B3 O8 112.61(16) . .
O11 B3 Li1 166.15(16) . 7_565
O12 B3 Li1 55.27(13) . 7_565
O8 B3 Li1 58.84(13) . 7_565
O11 B3 K1 60.25(9) . .
O12 B3 K1 108.64(11) . .
O8 B3 K1 100.74(11) . .
Li1 B3 K1 105.90(10) 7_565 .
O3 B4 O6 124.00(17) . .
O3 B4 O13 120.82(17) . .
O6 B4 O13 115.17(17) . .
O2 B5 O12 111.09(14) . 3_655
O2 B5 O3 105.77(14) . .
O12 B5 O3 110.58(14) 3_655 .
O2 B5 O10 112.19(15) . .
O12 B5 O10 105.46(14) 3_655 .
O3 B5 O10 111.85(14) . .
O2 B5 K1 54.94(8) . .
O12 B5 K1 101.26(10) 3_655 .
O3 B5 K1 58.69(8) . .
O10 B5 K1 153.23(12) . .
O2 B6 O4 122.09(16) . 8_765
O2 B6 O5 118.75(16) . 1_565
O4 B6 O5 119.15(16) 8_765 1_565
O4 B7 O9 108.96(15) . .
O4 B7 O11 107.90(15) . 8_765
O9 B7 O11 111.65(14) . 8_765
O4 B7 O1 111.17(14) . 8_765
O9 B7 O1 109.55(15) . 8_765
O11 B7 O1 107.61(15) 8_765 8_765
O4 B7 K1 64.18(9) . 6_656
O9 B7 K1 147.02(12) . 6_656
O11 B7 K1 49.38(8) 8_765 6_656
O1 B7 K1 102.61(10) 8_765 6_656
O4 B7 K1 145.95(12) . 8_765
O9 B7 K1 104.45(11) . 8_765
O11 B7 K1 64.19(9) 8_765 8_765
O1 B7 K1 49.36(8) 8_765 8_765
K1 B7 K1 90.83(5) 6_656 8_765
O1 B8 O6 126.11(17) . .
O1 B8 O5 121.80(17) . .
O6 B8 O5 112.10(16) . .
O1 B8 Li1 160.49(16) . 1_545
O6 B8 Li1 72.64(12) . 1_545
O5 B8 Li1 39.91(10) . 1_545
B8 O1 B7 121.78(15) . 8_755
B8 O1 K1 128.89(11) . .
B7 O1 K1 106.60(10) 8_755 .
B6 O2 B5 126.67(14) . .
B6 O2 K1 123.15(11) . .
B5 O2 K1 99.40(10) . .
B4 O3 B5 122.45(14) . .
B4 O3 K1 124.56(12) . .
B5 O3 K1 95.02(10) . .
B6 O4 B7 123.66(14) 8_755 .
B6 O4 K1 110.65(11) 8_755 6_656
B7 O4 K1 91.13(10) . 6_656
B8 O5 B6 119.04(14) . 1_545
B8 O5 Li1 113.05(15) . 1_545
B6 O5 Li1 125.43(15) 1_545 1_545
B4 O6 B8 133.88(16) . .
B2 O7 B1 122.35(14) . .
B2 O7 K1 90.85(10) . .
B1 O7 K1 144.30(11) . .
B2 O8 B3 118.02(14) 8_755 .
B2 O8 Li1 154.90(16) 8_755 7_565
B3 O8 Li1 87.08(14) . 7_565
B2 O9 B7 122.84(14) . .
B2 O9 K1 101.31(11) . .
B7 O9 K1 135.72(10) . .
B1 O10 B5 120.80(14) 7_566 .
B1 O10 Li1 120.93(16) 7_566 .
B5 O10 Li1 116.34(14) . .
B3 O11 B7 122.93(14) . 8_755
B3 O11 K1 119.89(11) . 3_645
B7 O11 K1 106.56(10) 8_755 3_645
B3 O11 K1 97.90(11) . .
B7 O11 K1 90.68(10) 8_755 .
K1 O11 K1 114.49(4) 3_645 .
B3 O12 B5 126.10(14) . 3_645
B3 O12 Li1 91.75(15) . 7_565
B5 O12 Li1 141.10(15) 3_645 7_565
B1 O13 B4 119.25(15) 7_566 .

loop_
_geom_bond_atom_site_label_1
_geom_bond_atom_site_label_2
_geom_bond_distance
_geom_bond_site_symmetry_2
K1 O2 2.7331(13) .
K1 O11 2.7499(14) 3_655
K1 O1 2.7544(13) .
K1 O9 2.7784(14) .
K1 O3 2.8251(15) .
K1 O7 2.9916(14) .
K1 O4 3.1265(15) 6_556
K1 O11 3.1316(16) .
K1 B5 3.294(2) .
K1 B2 3.309(2) .
K1 B7 3.473(2) 6_556
K1 B7 3.478(2) 8_755
Li1 O5 1.966(4) 1_565
Li1 O10 2.012(4) .
Li1 O12 2.039(4) 7_566
Li1 O8 2.125(4) 7_566
Li1 B3 2.480(4) 7_566
Li1 B8 2.819(4) 1_565
B1 O10 1.339(2) 7_565
B1 O13 1.365(2) 7_565
B1 O7 1.381(2) .
B2 O9 1.333(2) .
B2 O7 1.371(2) .
B2 O8 1.382(2) 8_765
B3 O11 1.343(2) .
B3 O12 1.351(2) .
B3 O8 1.391(2) .
B3 Li1 2.480(4) 7_565
B4 O3 1.334(2) .
B4 O6 1.356(2) .
B4 O13 1.380(2) .
B5 O2 1.446(2) .
B5 O12 1.463(2) 3_655
B5 O3 1.465(2) .
B5 O10 1.492(2) .
B6 O2 1.338(2) .
B6 O4 1.341(2) 8_765
B6 O5 1.403(2) 1_565
B7 O4 1.451(2) .
B7 O9 1.466(2) .
B7 O11 1.477(2) 8_765
B7 O1 1.478(2) 8_765
B7 K1 3.473(2) 6_656
B7 K1 3.478(2) 8_765
B8 O1 1.330(2) .
B8 O6 1.364(2) .
B8 O5 1.393(2) .
B8 Li1 2.819(4) 1_545
O1 B7 1.478(2) 8_755
O4 B6 1.341(2) 8_755
O4 K1 3.1265(16) 6_656
O5 B6 1.403(2) 1_545
O5 Li1 1.966(4) 1_545
O8 B2 1.382(2) 8_755
O8 Li1 2.125(4) 7_565
O10 B1 1.339(2) 7_566
O11 B7 1.477(2) 8_755
O11 K1 2.7499(14) 3_645
O12 B5 1.463(2) 3_645
O12 Li1 2.039(4) 7_565
O13 B1 1.365(2) 7_566
